data_2102860
loop_
_publ_author_name
'Lloyd, Michael A.'
'Patterson, Garth E.'
'Simpson, Greg H.'
'Duncan, Laura L.'
'King, Daniel P.'
'Fu, Yigang'
'Patrick, Brian O.'
'Parkin, Sean'
'Brock, Carolyn Pratt'

_publ_section_title
;
 Solid-state compounds of stereoisomers: <i>cis</i> and <i>trans</i>
 isomers of 1,2-cyclohexanediol and 2,3-tetralindiol
;
_journal_coeditor_code WS5054
_journal_issue 3
_journal_name_full 'Acta Crystallographica Section B'
_journal_page_first 433
_journal_page_last 447
_journal_paper_doi 10.1107/S0108768107010579
_journal_volume 63
_journal_year 2007
_chemical_formula_moiety 'C6 H12 O2'
_chemical_formula_sum 'C6 H12 O2'
_chemical_formula_weight 116.16
_chemical_melting_point .376E-305
_chemical_name_systematic
;
rac-trans-1,2-cyclohexanediol
;
_space_group_IT_number 15
_symmetry_cell_setting monoclinic
_symmetry_space_group_name_Hall '-C 2yc'
_symmetry_space_group_name_H-M 'C 1 2/c 1'
_atom_sites_solution_hydrogens geom
_atom_sites_solution_primary direct
_atom_sites_solution_secondary difmap
_cell_angle_alpha 90.00
_cell_angle_beta 96.32(2)
_cell_angle_gamma 90.00
_cell_formula_units_Z 8
_cell_length_a 18.578(5)
_cell_length_b 10.007(3)
_cell_length_c 7.272(2)
_cell_measurement_temperature 299(2)
_cell_volume 1343.7(7)
_computing_cell_refinement 'SCALEPACK (Otwinowski & Minor, 1997)'
_computing_data_collection 'COLLECT (Nonius, 1999)'
_computing_data_reduction 'DENZO-SMN (Otwinowski & Minor, 1997)'
_computing_molecular_graphics
;
Mercury (Macrae et al., 2006)
;
_computing_publication_material
;
SHELXL-97 (Sheldrick, 1997) and local procedures
;
_computing_structure_refinement 'SHELXL-97 (Sheldrick, 1997b)'
_computing_structure_solution 'SHELXS-97 (Sheldrick, 1997a)'
_diffrn_ambient_temperature 299(2)
_diffrn_detector_area_resol_mean 18
_diffrn_measured_fraction_theta_full 0.995
_diffrn_measured_fraction_theta_max 0.995
_diffrn_measurement_device_type 'Nonius KappaCCD diffractometer'
_diffrn_measurement_method '\f and \w scans with 2.0\% steps'
_diffrn_radiation_monochromator graphite
_diffrn_radiation_source 'fine-focus sealed tube'
_diffrn_radiation_type MoK\a
_diffrn_radiation_wavelength 0.71073
_diffrn_reflns_av_R_equivalents 0.0236
_diffrn_reflns_av_sigmaI/netI 0.0336
_diffrn_reflns_limit_h_max 21
_diffrn_reflns_limit_h_min -22
_diffrn_reflns_limit_k_max 11
_diffrn_reflns_limit_k_min -11
_diffrn_reflns_limit_l_max 8
_diffrn_reflns_limit_l_min -8
_diffrn_reflns_number 2285
_diffrn_reflns_theta_full 24.99
_diffrn_reflns_theta_max 24.99
_diffrn_reflns_theta_min 2.31
_diffrn_standards_decay_% 24.
_diffrn_standards_number 0
_exptl_absorpt_coefficient_mu 0.084
_exptl_absorpt_correction_T_max 0.99
_exptl_absorpt_correction_T_min 0.98
_exptl_absorpt_correction_type multi-scan
_exptl_absorpt_process_details 'DENZO-SMN (Otwinowski & Minor, 1997)'
_exptl_crystal_colour colorless
_exptl_crystal_density_diffrn 1.148
_exptl_crystal_density_method 'not measured'
_exptl_crystal_description
;
Lozenge.  Largest face is {100};  others are {110} and {111}.
;
_exptl_crystal_F_000 512
_exptl_crystal_size_max 0.25
_exptl_crystal_size_mid 0.19
_exptl_crystal_size_min 0.05
_refine_diff_density_max 0.098
_refine_diff_density_min -0.115
_refine_ls_extinction_method none
_refine_ls_goodness_of_fit_ref 1.033
_refine_ls_hydrogen_treatment constr
_refine_ls_matrix_type full
_refine_ls_number_parameters 90
_refine_ls_number_reflns 1182
_refine_ls_number_restraints 0
_refine_ls_restrained_S_all 1.033
_refine_ls_R_factor_all 0.0684
_refine_ls_R_factor_gt 0.0474
_refine_ls_shift/su_max 0.000
_refine_ls_shift/su_mean 0.000
_refine_ls_structure_factor_coef Fsqd
_refine_ls_weighting_details 'calc w=1/[\s^2^(Fo^2^)+(0.057P)^2^+0.30P] where P=(Fo^2^+2Fc^2^)/3'
_refine_ls_weighting_scheme calc
_refine_ls_wR_factor_gt 0.1168
_refine_ls_wR_factor_ref 0.1276
_reflns_number_gt 856
_reflns_number_total 1182
_reflns_threshold_expression >2sigma(I)
_cod_data_source_file ws5054.cif
_cod_data_source_block k99095
_cod_database_code 2102860
_cod_database_fobs_code 2102860

loop_
_symmetry_equiv_pos_as_xyz
'x, y, z'
'-x, y, -z+1/2'
'x+1/2, y+1/2, z'
'-x+1/2, y+1/2, -z+1/2'
'-x, -y, -z'
'x, -y, z-1/2'
'-x+1/2, -y+1/2, -z'
'x+1/2, -y+1/2, z-1/2'

loop_
_atom_site_type_symbol
_atom_site_label
_atom_site_fract_x
_atom_site_fract_y
_atom_site_fract_z
_atom_site_U_iso_or_equiv
_atom_site_adp_type
_atom_site_calc_flag
_atom_site_refinement_flags
_atom_site_occupancy
_atom_site_disorder_assembly
_atom_site_disorder_group
O O1 0.21017(10) 0.38595(14) 0.3575(2) 0.0708(5) Uani d P 0.932(3) A 1
H H01 0.2273 0.4576 0.3289 0.106 Uiso calc R 1 A 1
O O2 0.24052(11) 0.1182(2) 0.2725(2) 0.0773(7) Uani d P 0.932(3) A 1
H H02 0.2566 0.1350 0.3796 0.116 Uiso calc R 1 A 1
C C1 0.17503(8) 0.32267(16) 0.1959(2) 0.0558(5) Uani d P 0.932(3) A 1
H H1A 0.2049 0.3357 0.0944 0.067 Uiso calc PR 0.932(3) A 1
C C2 0.17083(9) 0.17609(16) 0.2340(2) 0.0594(5) Uani d P 0.932(3) A 1
H H2A 0.1442 0.1632 0.3417 0.071 Uiso calc PR 0.932(3) A 1
C C3 0.13149(12) 0.10288(19) 0.0714(3) 0.0725(6) Uani d P 0.932(3) A 1
H H3E 0.1258 0.0099 0.1045 0.087 Uiso calc PR 0.932(3) A 1
H H3A 0.1605 0.1059 -0.0316 0.087 Uiso calc PR 0.932(3) A 1
C C4 0.05785(11) 0.1620(2) 0.0115(3) 0.0897(7) Uani d P 0.932(3) A 1
H H4E 0.0365 0.1169 -0.0994 0.108 Uiso calc PR 0.932(3) A 1
H H4A 0.0265 0.1477 0.1078 0.108 Uiso calc PR 0.932(3) A 1
C C5 0.06293(14) 0.3096(2) -0.0264(4) 0.0867(7) Uani d P 0.932(3) A 1
H H5E 0.0146 0.3462 -0.0546 0.104 Uiso calc PR 0.932(3) A 1
H H5A 0.0891 0.3235 -0.1331 0.104 Uiso calc PR 0.932(3) A 1
C C6 0.10141(16) 0.3815(2) 0.1391(4) 0.0732(10) Uani d P 0.932(3) A 1
H H6E 0.1066 0.4752 0.1090 0.088 Uiso calc PR 0.932(3) A 1
H H6A 0.0724 0.3758 0.2419 0.088 Uiso calc PR 0.932(3) A 1
O O1X 0.1924(8) 0.3760(14) 0.4062(16) 0.039(6) Uiso d PG 0.068(3) A 2
O O2X 0.2503(8) 0.1449(17) 0.250(2) 0.059(9) Uiso d PG 0.068(3) A 2
C C1X 0.1484(5) 0.2930(11) 0.2783(13) 0.040(6) Uiso d PG 0.068(3) A 2
H H1AX 0.1251 0.2256 0.3453 0.049 Uiso d PG 0.068(3) A 2
C C2X 0.1964(5) 0.2252(11) 0.1453(14) 0.033(5) Uiso d PG 0.068(3) A 2
H H2AX 0.2197 0.2926 0.0783 0.039 Uiso d PG 0.068(3) A 2
C C3X 0.1491(7) 0.1358(11) 0.0077(16) 0.035(6) Uiso d PG 0.068(3) A 2
H H3AX 0.1260 0.0677 0.0740 0.042 Uiso d PG 0.068(3) A 2
H H3EX 0.1789 0.0926 -0.0747 0.042 Uiso d PG 0.068(3) A 2
C C4X 0.0911(7) 0.2223(14) -0.1045(14) 0.044(5) Uiso d PG 0.068(3) A 2
H H4AX 0.1142 0.2893 -0.1727 0.052 Uiso d PG 0.068(3) A 2
H H4EX 0.0618 0.1672 -0.1915 0.052 Uiso d PG 0.068(3) A 2
C C5X 0.0431(5) 0.2901(19) 0.028(2) 0.069(12) Uiso d PG 0.068(3) A 2
H H5AX 0.0193 0.2230 0.0950 0.083 Uiso d PG 0.068(3) A 2
H H5EX 0.0065 0.3434 -0.0409 0.083 Uiso d PG 0.068(3) A 2
C C6X 0.0904(7) 0.3795(14) 0.166(2) 0.051(12) Uiso d PG 0.068(3) A 2
H H6AX 0.1135 0.4476 0.0997 0.061 Uiso d PG 0.068(3) A 2
H H6EX 0.0606 0.4227 0.2485 0.061 Uiso d PG 0.068(3) A 2

loop_
_atom_site_aniso_label
_atom_site_aniso_U_11
_atom_site_aniso_U_22
_atom_site_aniso_U_33
_atom_site_aniso_U_12
_atom_site_aniso_U_13
_atom_site_aniso_U_23
O1 0.0941(12) 0.0597(9) 0.0521(9) -0.0155(7) -0.0210(9) 0.0013(6)
O2 0.0976(12) 0.0677(10) 0.0599(10) 0.0219(9) -0.0214(8) -0.0045(7)
C1 0.0647(10) 0.0561(10) 0.0429(9) -0.0067(8) -0.0105(8) 0.0022(7)
C2 0.0699(10) 0.0561(10) 0.0495(10) -0.0012(9) -0.0063(8) 0.0004(8)
C3 0.0925(14) 0.0605(11) 0.0611(12) -0.0129(10) -0.0060(11) -0.0065(9)
C4 0.0800(13) 0.1013(16) 0.0818(14) -0.0225(12) -0.0182(11) -0.0155(12)
C5 0.0762(12) 0.0939(17) 0.0814(15) 0.0034(13) -0.0301(13) -0.0005(14)
C6 0.0747(14) 0.0701(17) 0.0700(14) 0.0075(9) -0.0144(12) -0.0019(9)

loop_
_atom_type_symbol
_atom_type_description
_atom_type_scat_dispersion_real
_atom_type_scat_dispersion_imag
_atom_type_scat_source
C C 0.0033 0.0016 'International Tables Vol C Tables 4.2.6.8 and 6.1.1.4'
H H 0.0000 0.0000 'International Tables Vol C Tables 4.2.6.8 and 6.1.1.4'
O O 0.0106 0.0060 'International Tables Vol C Tables 4.2.6.8 and 6.1.1.4'

loop_
_geom_angle_atom_site_label_1
_geom_angle_atom_site_label_2
_geom_angle_atom_site_label_3
_geom_angle
_geom_angle_publ_flag
O1 C1 C2 108.08(12) no
O1 C1 C6 111.81(16) no
C2 C1 C6 111.73(16) no
O1 C1 H1A 108.4 no
C2 C1 H1A 108.4 no
C6 C1 H1A 108.4 no
O2 C2 C1 111.82(17) no
O2 C2 C3 108.02(14) no
C1 C2 C3 111.16(14) no
O2 C2 H2A 108.6 no
C1 C2 H2A 108.6 no
C3 C2 H2A 108.6 no
C2 C3 C4 112.39(16) no
C2 C3 H3E 109.1 no
C4 C3 H3E 109.1 no
C2 C3 H3A 109.1 no
C4 C3 H3A 109.1 no
H3E C3 H3A 107.9 no
C5 C4 C3 111.32(17) no
C5 C4 H4E 109.4 no
C3 C4 H4E 109.4 no
C5 C4 H4A 109.4 no
C3 C4 H4A 109.4 no
H4E C4 H4A 108.0 no
C4 C5 C6 110.76(19) no
C4 C5 H5E 109.5 no
C6 C5 H5E 109.5 no
C4 C5 H5A 109.5 no
C6 C5 H5A 109.5 no
H5E C5 H5A 108.1 no
C1 C6 C5 111.6(2) no
C1 C6 H6E 109.3 no
C5 C6 H6E 109.3 no
C1 C6 H6A 109.3 no
C5 C6 H6A 109.3 no
H6E C6 H6A 108.0 no
O1X C1X C6X 109.4 no
O1X C1X C2X 109.5 no
C6X C1X C2X 109.5 no
O1X C1X H1AX 109.5 no
C6X C1X H1AX 109.5 no
C2X C1X H1AX 109.5 no
O2X C2X C3X 109.4 no
O2X C2X C1X 109.4 no
C3X C2X C1X 109.5 no
O2X C2X H2AX 109.5 no
C3X C2X H2AX 109.5 no
C1X C2X H2AX 109.5 no
C2X C3X C4X 109.4 no
C2X C3X H3AX 109.8 no
C4X C3X H3AX 109.8 no
C2X C3X H3EX 109.8 no
C4X C3X H3EX 109.8 no
H3AX C3X H3EX 108.2 no
C3X C4X C5X 109.5 no
C3X C4X H4AX 109.8 no
C5X C4X H4AX 109.8 no
C3X C4X H4EX 109.7 no
C5X C4X H4EX 109.8 no
H4AX C4X H4EX 108.3 no
C6X C5X C4X 109.5 no
C6X C5X H5AX 109.8 no
C4X C5X H5AX 109.8 no
C6X C5X H5EX 109.7 no
C4X C5X H5EX 109.8 no
H5AX C5X H5EX 108.2 no
C5X C6X C1X 109.4 no
C5X C6X H6AX 109.8 no
C1X C6X H6AX 109.8 no
C5X C6X H6EX 109.8 no
C1X C6X H6EX 109.8 no
H6AX C6X H6EX 108.2 no

loop_
_geom_bond_atom_site_label_1
_geom_bond_atom_site_label_2
_geom_bond_distance
_geom_bond_publ_flag
O1 C1 1.4285(18) no
O1 H01 0.8200 no
O2 C2 1.418(2) no
O2 H02 0.8200 no
C1 C2 1.497(3) no
C1 C6 1.505(3) no
C1 H1A 0.9800 no
C2 C3 1.510(2) no
C2 H2A 0.9800 no
C3 C4 1.510(3) no
C3 H3E 0.9700 no
C3 H3A 0.9700 no
C4 C5 1.507(3) no
C4 H4E 0.9700 no
C4 H4A 0.9700 no
C5 C6 1.513(3) no
C5 H5E 0.9700 no
C5 H5A 0.9700 no
C6 H6E 0.9700 no
C6 H6A 0.9700 no
O1X C1X 1.4336 no
O2X C2X 1.4336 no
C1X C6X 1.5434 no
C1X C2X 1.5437 no
C1X H1AX 0.9623 no
C2X C3X 1.5433 no
C2X H2AX 0.9623 no
C3X C4X 1.5434 no
C3X H3AX 0.9622 no
C3X H3EX 0.9621 no
C4X C5X 1.5435 no
C4X H4AX 0.9623 no
C4X H4EX 0.9619 no
C5X C6X 1.5432 no
C5X H5AX 0.9623 no
C5X H5EX 0.9623 no
C6X H6AX 0.9622 no
C6X H6EX 0.9620 no

loop_
_geom_hbond_atom_site_label_D
_geom_hbond_atom_site_label_H
_geom_hbond_atom_site_label_A
_geom_hbond_site_symmetry_A
_geom_hbond_distance_DH
_geom_hbond_distance_HA
_geom_hbond_distance_DA
_geom_hbond_angle_DHA
O1 H01 O2 4 0.82 1.89 2.707(2) 171.5
O2 H02 O1 7_556 0.82 1.95 2.745(2) 161.8
O1 H01 O2X 4 0.82 2.02 2.83(3) 169.2
O2 H02 O1X 7_556 0.82 1.74 2.525(11) 160.9

loop_
_geom_torsion_atom_site_label_1
_geom_torsion_atom_site_label_2
_geom_torsion_atom_site_label_3
_geom_torsion_atom_site_label_4
_geom_torsion
_geom_torsion_publ_flag
O1 C1 C2 O2 -61.5(2) no
C6 C1 C2 O2 175.11(18) no
O1 C1 C2 C3 177.71(15) no
C6 C1 C2 C3 54.3(2) no
O2 C2 C3 C4 -176.7(2) no
C1 C2 C3 C4 -53.7(2) no
C2 C3 C4 C5 54.1(3) no
C3 C4 C5 C6 -54.5(3) no
O1 C1 C6 C5 -177.1(2) no
C2 C1 C6 C5 -55.9(3) no
C4 C5 C6 C1 55.6(4) no
O1X C1X C2X O2X 60.0 no
C6X C1X C2X O2X 180.0 no
O1X C1X C2X C3X 180.0 no
C6X C1X C2X C3X -60.1 no
O2X C2X C3X C4X 180.0 no
C1X C2X C3X C4X 60.1 no
C2X C3X C4X C5X -60.0 no
C3X C4X C5X C6X 60.1 no
C4X C5X C6X C1X -60.1 no
O1X C1X C6X C5X -180.0 no
C2X C1X C6X C5X 60.1 no
